data_4102788
loop_
_publ_author_name
'Ariela W. Kaspi'
'Israel Goldberg'
'Arkadi Vigalok'

_publ_section_title
;
 Reagent-Dependent Formation of C-C and C-F Bonds in Pt Complexes: An
 Unexpected Twist in the Electrophilic Fluorination Chemistry
;
_journal_name_full 'Journal of the American Chemical Society'
_journal_page_first 10626
_journal_page_last 10627
_journal_paper_doi 10.1021/ja101436w
_journal_volume 132
_journal_year 2010
_chemical_formula_moiety 'C38 H45 F3 N P Pt, 3(C H Cl3)'
_chemical_formula_sum 'C41 H48 Cl9 F3 N P Pt'
_chemical_formula_weight 1156.91
_chemical_name_systematic
; 
 ? 
;
_space_group_IT_number 14
_symmetry_cell_setting monoclinic
_symmetry_space_group_name_Hall '-P 2ybc'
_symmetry_space_group_name_H-M 'P 1 21/c 1'
_atom_sites_solution_hydrogens geom
_atom_sites_solution_primary direct
_atom_sites_solution_secondary difmap
_audit_creation_method SHELXL-97
_cell_angle_alpha 90.00
_cell_angle_beta 90.7561(10)
_cell_angle_gamma 90.00
_cell_formula_units_Z 4
_cell_length_a 20.4472(6)
_cell_length_b 10.9518(3)
_cell_length_c 20.3069(5)
_cell_measurement_reflns_used 10170
_cell_measurement_temperature 110(2)
_cell_measurement_theta_max 27.86
_cell_measurement_theta_min 1.41
_cell_volume 4547.0(2)
_computing_cell_refinement Denzo
_computing_data_collection 'Collect, Nonius B.V.'
_computing_data_reduction 'Denzo & Scalepack'
_computing_structure_refinement 'SHELXL-97 (Sheldrick, 1997)'
_computing_structure_solution SIR-97
_diffrn_ambient_temperature 110(2)
_diffrn_detector_area_resol_mean 12.8
_diffrn_measured_fraction_theta_full 0.985
_diffrn_measured_fraction_theta_max 0.985
_diffrn_measurement_device_type 'Nonius KappaCD'
_diffrn_measurement_method '1 deg. \f and \w scans'
_diffrn_radiation_monochromator graphite
_diffrn_radiation_source 'fine-focus sealed tube'
_diffrn_radiation_type MoK\a
_diffrn_radiation_wavelength 0.71073
_diffrn_reflns_av_R_equivalents 0.0720
_diffrn_reflns_av_sigmaI/netI 0.0869
_diffrn_reflns_limit_h_max 26
_diffrn_reflns_limit_h_min -26
_diffrn_reflns_limit_k_max 0
_diffrn_reflns_limit_k_min -14
_diffrn_reflns_limit_l_max 25
_diffrn_reflns_limit_l_min 0
_diffrn_reflns_number 33611
_diffrn_reflns_theta_full 27.86
_diffrn_reflns_theta_max 27.86
_diffrn_reflns_theta_min 2.34
_diffrn_standards_number 0
_exptl_absorpt_coefficient_mu 3.694
_exptl_absorpt_correction_T_max 0.7090
_exptl_absorpt_correction_T_min 0.4587
_exptl_absorpt_correction_type multi-scan
_exptl_absorpt_process_details 'Blessing, 1995'
_exptl_crystal_colour yellow
_exptl_crystal_density_diffrn 1.690
_exptl_crystal_density_method 'not measured'
_exptl_crystal_description plates
_exptl_crystal_F_000 2296
_exptl_crystal_size_max 0.25
_exptl_crystal_size_mid 0.18
_exptl_crystal_size_min 0.10
_refine_diff_density_max 1.541
_refine_diff_density_min -1.494
_refine_diff_density_rms 0.155
_refine_ls_extinction_method none
_refine_ls_goodness_of_fit_ref 1.037
_refine_ls_hydrogen_treatment constr
_refine_ls_matrix_type full
_refine_ls_number_parameters 505
_refine_ls_number_reflns 10677
_refine_ls_number_restraints 0
_refine_ls_restrained_S_all 1.037
_refine_ls_R_factor_all 0.0968
_refine_ls_R_factor_gt 0.0547
_refine_ls_shift/su_max 0.002
_refine_ls_shift/su_mean 0.000
_refine_ls_structure_factor_coef Fsqd
_refine_ls_weighting_details 'calc w=1/[\s^2^(Fo^2^)+(0.0474P)^2^+1.0180P] where P=(Fo^2^+2Fc^2^)/3'
_refine_ls_weighting_scheme calc
_refine_ls_wR_factor_gt 0.0975
_refine_ls_wR_factor_ref 0.1114
_reflns_number_gt 7359
_reflns_number_total 10677
_reflns_threshold_expression >2sigma(I)
_cod_data_source_file ja101436w_si_001.cif
_cod_data_source_block ar39
_cod_original_sg_symbol_H-M 'P 21/c'
_cod_database_code 4102788

loop_
_symmetry_equiv_pos_as_xyz
'x, y, z'
'-x, y+1/2, -z+1/2'
'-x, -y, -z'
'x, -y-1/2, z-1/2'

loop_
_atom_site_label
_atom_site_type_symbol
_atom_site_fract_x
_atom_site_fract_y
_atom_site_fract_z
_atom_site_U_iso_or_equiv
_atom_site_adp_type
_atom_site_occupancy
_atom_site_symmetry_multiplicity
_atom_site_calc_flag
_atom_site_refinement_flags
Pt1 Pt 0.258348(11) 1.011278(18) 0.421857(10) 0.02264(8) Uani 1 1 d .
P2 P 0.20667(7) 0.91604(13) 0.33410(7) 0.0221(3) Uani 1 1 d .
C3 C 0.2557(3) 0.8804(5) 0.2587(3) 0.0233(12) Uani 1 1 d .
C4 C 0.2514(3) 0.9833(5) 0.2068(3) 0.0283(13) Uani 1 1 d .
H4A H 0.2672 1.0608 0.2262 0.034 Uiso 1 1 calc R
H4B H 0.2053 0.9948 0.1926 0.034 Uiso 1 1 calc R
C5 C 0.2934(3) 0.9498(6) 0.1465(3) 0.0363(15) Uani 1 1 d .
H5 H 0.2892 1.0157 0.1127 0.044 Uiso 1 1 calc R
C6 C 0.3650(3) 0.9365(6) 0.1672(3) 0.0351(15) Uani 1 1 d .
H6A H 0.3918 0.9157 0.1285 0.042 Uiso 1 1 calc R
H6B H 0.3814 1.0143 0.1859 0.042 Uiso 1 1 calc R
C7 C 0.3702(3) 0.8352(6) 0.2188(3) 0.0365(15) Uani 1 1 d .
H7 H 0.4169 0.8270 0.2333 0.044 Uiso 1 1 calc R
C8 C 0.3472(3) 0.7137(6) 0.1892(3) 0.0373(16) Uani 1 1 d .
H8A H 0.3519 0.6477 0.2223 0.045 Uiso 1 1 calc R
H8B H 0.3741 0.6925 0.1507 0.045 Uiso 1 1 calc R
C9 C 0.2750(3) 0.7268(6) 0.1680(3) 0.0320(14) Uani 1 1 d .
H9 H 0.2593 0.6484 0.1482 0.038 Uiso 1 1 calc R
C10 C 0.2337(3) 0.7577(5) 0.2283(3) 0.0270(13) Uani 1 1 d .
H10A H 0.1870 0.7628 0.2151 0.032 Uiso 1 1 calc R
H10B H 0.2385 0.6920 0.2616 0.032 Uiso 1 1 calc R
C11 C 0.2689(3) 0.8294(6) 0.1170(3) 0.0354(15) Uani 1 1 d .
H11A H 0.2949 0.8087 0.0778 0.042 Uiso 1 1 calc R
H11B H 0.2226 0.8382 0.1029 0.042 Uiso 1 1 calc R
C12 C 0.3286(3) 0.8665(6) 0.2786(3) 0.0280(13) Uani 1 1 d .
H12A H 0.3445 0.9436 0.2985 0.034 Uiso 1 1 calc R
H12B H 0.3332 0.8011 0.3120 0.034 Uiso 1 1 calc R
C13 C 0.1255(3) 0.9865(5) 0.3124(2) 0.0233(12) Uani 1 1 d .
C14 C 0.0817(3) 0.9844(5) 0.3744(2) 0.0223(11) Uani 1 1 d .
H14A H 0.0753 0.8990 0.3889 0.027 Uiso 1 1 calc R
H14B H 0.1036 1.0295 0.4107 0.027 Uiso 1 1 calc R
C15 C 0.0149(3) 1.0431(5) 0.3591(3) 0.0236(12) Uani 1 1 d .
H15 H -0.0123 1.0415 0.3997 0.028 Uiso 1 1 calc R
C16 C 0.0239(3) 1.1754(5) 0.3372(3) 0.0239(12) Uani 1 1 d .
H16A H 0.0457 1.2229 0.3728 0.029 Uiso 1 1 calc R
H16B H -0.0192 1.2130 0.3276 0.029 Uiso 1 1 calc R
C17 C 0.0662(3) 1.1772(5) 0.2749(3) 0.0273(13) Uani 1 1 d .
H17 H 0.0720 1.2636 0.2602 0.033 Uiso 1 1 calc R
C18 C 0.0322(3) 1.1050(5) 0.2201(3) 0.0273(13) Uani 1 1 d .
H18A H 0.0591 1.1064 0.1799 0.033 Uiso 1 1 calc R
H18B H -0.0107 1.1425 0.2093 0.033 Uiso 1 1 calc R
C19 C 0.0225(3) 0.9734(5) 0.2428(3) 0.0286(13) Uani 1 1 d .
H19 H -0.0001 0.9266 0.2069 0.034 Uiso 1 1 calc R
C20 C 0.0893(3) 0.9142(5) 0.2572(3) 0.0218(12) Uani 1 1 d .
H20A H 0.1158 0.9142 0.2168 0.026 Uiso 1 1 calc R
H20B H 0.0831 0.8285 0.2713 0.026 Uiso 1 1 calc R
C21 C -0.0202(3) 0.9706(5) 0.3046(3) 0.0245(12) Uani 1 1 d .
H21A H -0.0634 1.0074 0.2948 0.029 Uiso 1 1 calc R
H21B H -0.0270 0.8852 0.3190 0.029 Uiso 1 1 calc R
C22 C 0.1337(3) 1.1213(5) 0.2903(3) 0.0236(12) Uani 1 1 d .
H22A H 0.1557 1.1686 0.3257 0.028 Uiso 1 1 calc R
H22B H 0.1612 1.1248 0.2506 0.028 Uiso 1 1 calc R
C23 C 0.1878(3) 0.7706(5) 0.3730(2) 0.0234(12) Uani 1 1 d .
H23A H 0.1502 0.7313 0.3503 0.028 Uiso 1 1 calc R
H23B H 0.2259 0.7150 0.3707 0.028 Uiso 1 1 calc R
C24 C 0.1715(3) 0.7967(5) 0.4438(3) 0.0238(12) Uani 1 1 d .
C25 C 0.1267(3) 0.7256(5) 0.4780(3) 0.0256(13) Uani 1 1 d .
H25 H 0.1081 0.6555 0.4575 0.031 Uiso 1 1 calc R
C26 C 0.1092(3) 0.7558(5) 0.5415(3) 0.0296(14) Uani 1 1 d .
H26 H 0.0797 0.7054 0.5649 0.035 Uiso 1 1 calc R
C27 C 0.1347(3) 0.8598(5) 0.5708(3) 0.0272(13) Uani 1 1 d .
H27 H 0.1216 0.8819 0.6139 0.033 Uiso 1 1 calc R
C28 C 0.1795(3) 0.9325(5) 0.5376(3) 0.0278(13) Uani 1 1 d .
H28 H 0.1968 1.0035 0.5584 0.033 Uiso 1 1 calc R
C29 C 0.1993(3) 0.9018(5) 0.4741(3) 0.0259(13) Uani 1 1 d .
N30 N 0.3044(2) 1.0958(4) 0.5049(2) 0.0250(11) Uani 1 1 d .
C31 C 0.3254(3) 1.0341(5) 0.5585(3) 0.0281(13) Uani 1 1 d .
H31 H 0.3184 0.9484 0.5608 0.034 Uiso 1 1 calc R
C32 C 0.3567(3) 1.0922(6) 0.6100(3) 0.0343(15) Uani 1 1 d .
H32 H 0.3706 1.0473 0.6477 0.041 Uiso 1 1 calc R
C33 C 0.3678(3) 1.2169(6) 0.6065(3) 0.0369(15) Uani 1 1 d .
H33 H 0.3890 1.2586 0.6419 0.044 Uiso 1 1 calc R
C34 C 0.3477(3) 1.2797(6) 0.5509(3) 0.0324(14) Uani 1 1 d .
H34 H 0.3561 1.3646 0.5466 0.039 Uiso 1 1 calc R
C35 C 0.3149(3) 1.2161(5) 0.5014(3) 0.0311(14) Uani 1 1 d .
H35 H 0.2995 1.2595 0.4638 0.037 Uiso 1 1 calc R
C36 C 0.3330(3) 0.8883(5) 0.4299(2) 0.0243(12) Uani 1 1 d .
C37 C 0.3957(3) 0.9368(6) 0.4189(3) 0.0311(14) Uani 1 1 d .
H37 H 0.3998 1.0201 0.4066 0.037 Uiso 1 1 calc R
C38 C 0.4514(4) 0.8656(6) 0.4256(3) 0.0413(16) Uani 1 1 d .
H38 H 0.4936 0.8993 0.4183 0.050 Uiso 1 1 calc R
C39 C 0.4441(3) 0.7444(6) 0.4430(3) 0.0378(16) Uani 1 1 d .
C40 C 0.3845(3) 0.6942(6) 0.4560(3) 0.0328(14) Uani 1 1 d .
H40 H 0.3808 0.6112 0.4691 0.039 Uiso 1 1 calc R
C41 C 0.3295(3) 0.7678(5) 0.4497(3) 0.0261(13) Uani 1 1 d .
H41 H 0.2880 0.7341 0.4594 0.031 Uiso 1 1 calc R
F42 F 0.49891(19) 0.6729(4) 0.4481(2) 0.0535(11) Uani 1 1 d .
F43 F 0.19387(16) 1.1572(3) 0.42851(15) 0.0287(8) Uani 1 1 d .
F44 F 0.31182(15) 1.1368(3) 0.36004(15) 0.0233(7) Uani 1 1 d .
C45 C 0.1338(4) 0.2244(6) 0.0429(3) 0.0395(16) Uani 1 1 d .
H45 H 0.1581 0.2660 0.0069 0.047 Uiso 1 1 calc R
Cl46 Cl 0.16682(9) 0.27230(15) 0.12013(7) 0.0409(4) Uani 1 1 d .
Cl47 Cl 0.05055(9) 0.2655(2) 0.03703(8) 0.0532(5) Uani 1 1 d .
Cl48 Cl 0.14408(12) 0.06663(17) 0.03520(10) 0.0618(6) Uani 1 1 d .
C49 C 0.2318(3) 0.3830(6) 0.3361(3) 0.0376(16) Uani 1 1 d .
H49 H 0.2330 0.2990 0.3554 0.045 Uiso 1 1 calc R
Cl50 Cl 0.15307(10) 0.44183(16) 0.34409(10) 0.0529(5) Uani 1 1 d .
Cl51 Cl 0.28946(9) 0.47541(15) 0.37912(9) 0.0463(4) Uani 1 1 d .
Cl52 Cl 0.25379(11) 0.37388(19) 0.25274(9) 0.0602(6) Uani 1 1 d .
C53 C 0.4333(4) 0.2653(8) 0.3258(3) 0.059(2) Uani 1 1 d .
H53 H 0.3860 0.2455 0.3309 0.071 Uiso 1 1 calc R
Cl54 Cl 0.46781(12) 0.2835(2) 0.40324(10) 0.0710(6) Uani 1 1 d .
Cl55 Cl 0.47095(12) 0.1431(2) 0.28315(12) 0.0784(7) Uani 1 1 d .
Cl56 Cl 0.43940(12) 0.3982(2) 0.27879(12) 0.0783(7) Uani 1 1 d .

loop_
_atom_site_aniso_label
_atom_site_aniso_U_11
_atom_site_aniso_U_22
_atom_site_aniso_U_33
_atom_site_aniso_U_23
_atom_site_aniso_U_13
_atom_site_aniso_U_12
Pt1 0.02442(12) 0.02353(12) 0.01999(11) -0.00067(9) 0.00047(7) -0.00059(10)
P2 0.0233(8) 0.0227(7) 0.0203(7) 0.0004(6) 0.0011(6) 0.0005(6)
C3 0.023(3) 0.025(3) 0.022(3) -0.007(2) 0.002(2) 0.003(2)
C4 0.030(3) 0.031(3) 0.023(3) 0.000(2) 0.003(2) -0.002(3)
C5 0.047(4) 0.040(4) 0.022(3) 0.003(3) 0.005(3) -0.002(3)
C6 0.032(4) 0.047(4) 0.027(3) -0.004(3) 0.006(3) -0.008(3)
C7 0.023(4) 0.052(4) 0.034(3) -0.009(3) 0.003(3) -0.002(3)
C8 0.030(4) 0.049(4) 0.033(3) -0.011(3) 0.001(3) 0.010(3)
C9 0.036(4) 0.037(4) 0.023(3) -0.008(3) 0.004(3) 0.004(3)
C10 0.027(3) 0.027(3) 0.026(3) -0.002(2) -0.003(2) -0.004(3)
C11 0.033(4) 0.048(4) 0.025(3) -0.009(3) 0.004(3) 0.001(3)
C12 0.025(3) 0.034(3) 0.025(3) -0.005(2) 0.000(2) 0.004(3)
C13 0.025(3) 0.027(3) 0.018(3) 0.003(2) -0.001(2) -0.001(2)
C14 0.024(3) 0.021(3) 0.022(3) 0.005(2) 0.000(2) 0.005(2)
C15 0.022(3) 0.025(3) 0.024(3) 0.000(2) 0.004(2) 0.000(2)
C16 0.025(3) 0.020(3) 0.026(3) -0.003(2) -0.001(2) 0.005(2)
C17 0.029(3) 0.024(3) 0.029(3) 0.003(2) 0.002(3) 0.001(3)
C18 0.034(4) 0.028(3) 0.021(3) 0.003(2) 0.002(2) 0.005(3)
C19 0.028(3) 0.031(3) 0.026(3) -0.002(2) -0.005(2) -0.001(3)
C20 0.016(3) 0.023(3) 0.027(3) -0.001(2) -0.002(2) 0.000(2)
C21 0.021(3) 0.027(3) 0.025(3) 0.001(2) 0.001(2) 0.001(2)
C22 0.026(3) 0.021(3) 0.024(3) -0.001(2) -0.002(2) -0.004(2)
C23 0.023(3) 0.023(3) 0.024(3) -0.002(2) 0.002(2) 0.003(2)
C24 0.022(3) 0.024(3) 0.025(3) -0.001(2) -0.006(2) 0.003(2)
C25 0.022(3) 0.027(3) 0.028(3) 0.005(2) -0.006(2) 0.001(2)
C26 0.031(4) 0.028(3) 0.031(3) 0.005(3) 0.007(3) -0.001(3)
C27 0.024(3) 0.033(3) 0.025(3) 0.001(2) 0.003(2) 0.004(3)
C28 0.033(4) 0.030(3) 0.021(3) -0.003(2) -0.001(2) 0.004(3)
C29 0.024(3) 0.026(3) 0.028(3) 0.001(2) -0.005(2) 0.006(2)
N30 0.028(3) 0.029(3) 0.018(2) 0.0004(19) 0.004(2) -0.003(2)
C31 0.026(3) 0.032(3) 0.026(3) 0.001(2) 0.002(2) 0.000(3)
C32 0.038(4) 0.039(4) 0.026(3) 0.001(3) -0.007(3) 0.000(3)
C33 0.035(4) 0.042(4) 0.034(4) -0.009(3) -0.001(3) -0.009(3)
C34 0.028(4) 0.033(3) 0.036(3) -0.010(3) 0.008(3) -0.002(3)
C35 0.034(4) 0.023(3) 0.036(3) 0.000(3) 0.000(3) -0.004(3)
C36 0.030(3) 0.026(3) 0.017(3) -0.004(2) -0.002(2) -0.003(2)
C37 0.029(4) 0.037(3) 0.028(3) 0.000(3) 0.002(3) 0.001(3)
C38 0.034(4) 0.046(4) 0.044(4) 0.002(3) -0.001(3) 0.000(3)
C39 0.034(4) 0.039(4) 0.040(4) 0.005(3) -0.006(3) 0.013(3)
C40 0.032(4) 0.030(3) 0.036(3) 0.002(3) 0.000(3) 0.001(3)
C41 0.022(3) 0.035(3) 0.021(3) -0.006(2) 0.001(2) 0.000(3)
F42 0.031(2) 0.055(3) 0.074(3) 0.005(2) -0.006(2) 0.015(2)
F43 0.028(2) 0.0298(18) 0.0285(18) 0.0002(14) -0.0032(14) -0.0011(15)
F44 0.0192(18) 0.0147(15) 0.0360(18) -0.0080(13) 0.0007(14) -0.0045(12)
C45 0.047(5) 0.041(4) 0.030(3) -0.003(3) 0.001(3) -0.003(3)
Cl46 0.0508(11) 0.0408(9) 0.0311(8) 0.0058(7) -0.0038(7) -0.0077(8)
Cl47 0.0387(11) 0.0784(14) 0.0425(10) 0.0028(9) 0.0000(8) 0.0055(10)
Cl48 0.0939(18) 0.0357(10) 0.0558(12) -0.0072(8) -0.0031(11) 0.0036(10)
C49 0.049(5) 0.029(3) 0.035(4) -0.001(3) -0.004(3) -0.010(3)
Cl50 0.0493(12) 0.0353(9) 0.0739(13) -0.0060(9) -0.0074(10) -0.0046(8)
Cl51 0.0541(11) 0.0313(9) 0.0532(10) -0.0026(7) -0.0175(8) -0.0063(8)
Cl52 0.0733(15) 0.0669(13) 0.0403(10) -0.0028(9) 0.0004(9) -0.0226(11)
C53 0.050(5) 0.084(6) 0.042(4) 0.001(4) -0.006(4) -0.006(4)
Cl54 0.0704(15) 0.0958(17) 0.0465(11) 0.0016(11) -0.0060(10) -0.0295(13)
Cl55 0.0627(16) 0.0827(17) 0.0901(17) -0.0281(13) 0.0173(13) -0.0195(13)
Cl56 0.0547(15) 0.0970(18) 0.0834(16) 0.0341(14) 0.0025(12) -0.0041(13)

loop_
_atom_type_symbol
_atom_type_description
_atom_type_scat_dispersion_real
_atom_type_scat_dispersion_imag
_atom_type_scat_source
C C 0.0033 0.0016 'International Tables Vol C Tables 4.2.6.8 and 6.1.1.4'
H H 0.0000 0.0000 'International Tables Vol C Tables 4.2.6.8 and 6.1.1.4'
F F 0.0171 0.0103 'International Tables Vol C Tables 4.2.6.8 and 6.1.1.4'
N N 0.0061 0.0033 'International Tables Vol C Tables 4.2.6.8 and 6.1.1.4'
P P 0.1023 0.0942 'International Tables Vol C Tables 4.2.6.8 and 6.1.1.4'
Pt Pt -1.7033 8.3905 'International Tables Vol C Tables 4.2.6.8 and 6.1.1.4'
Cl Cl 0.1484 0.1585 'International Tables Vol C Tables 4.2.6.8 and 6.1.1.4'

loop_
_geom_angle_atom_site_label_1
_geom_angle_atom_site_label_2
_geom_angle_atom_site_label_3
_geom_angle
C29 Pt1 C36 91.0(2)
C29 Pt1 F43 92.21(18)
C36 Pt1 F43 167.77(17)
C29 Pt1 N30 96.0(2)
C36 Pt1 N30 84.32(19)
F43 Pt1 N30 83.61(15)
C29 Pt1 F44 173.43(17)
C36 Pt1 F44 94.73(18)
F43 Pt1 F44 82.83(12)
N30 Pt1 F44 87.78(14)
C29 Pt1 P2 82.31(16)
C36 Pt1 P2 95.61(15)
F43 Pt1 P2 96.51(9)
N30 Pt1 P2 178.27(13)
F44 Pt1 P2 93.94(8)
C23 P2 C13 105.6(3)
C23 P2 C3 106.8(2)
C13 P2 C3 111.9(2)
C23 P2 Pt1 99.06(18)
C13 P2 Pt1 112.92(17)
C3 P2 Pt1 118.56(18)
C10 C3 C4 110.3(4)
C10 C3 C12 107.0(5)
C4 C3 C12 107.2(5)
C10 C3 P2 110.5(4)
C4 C3 P2 112.2(4)
C12 C3 P2 109.3(4)
C3 C4 C5 109.8(5)
C3 C4 H4A 109.7
C5 C4 H4A 109.7
C3 C4 H4B 109.7
C5 C4 H4B 109.7
H4A C4 H4B 108.2
C11 C5 C6 109.5(6)
C11 C5 C4 109.4(5)
C6 C5 C4 110.2(5)
C11 C5 H5 109.2
C6 C5 H5 109.2
C4 C5 H5 109.2
C7 C6 C5 108.4(5)
C7 C6 H6A 110.0
C5 C6 H6A 110.0
C7 C6 H6B 110.0
C5 C6 H6B 110.0
H6A C6 H6B 108.4
C6 C7 C8 110.1(5)
C6 C7 C12 110.3(5)
C8 C7 C12 109.5(5)
C6 C7 H7 108.9
C8 C7 H7 108.9
C12 C7 H7 108.9
C7 C8 C9 108.5(5)
C7 C8 H8A 110.0
C9 C8 H8A 110.0
C7 C8 H8B 110.0
C9 C8 H8B 110.0
H8A C8 H8B 108.4
C8 C9 C10 109.4(5)
C8 C9 C11 109.1(5)
C10 C9 C11 109.7(5)
C8 C9 H9 109.5
C10 C9 H9 109.5
C11 C9 H9 109.5
C3 C10 C9 110.6(5)
C3 C10 H10A 109.5
C9 C10 H10A 109.5
C3 C10 H10B 109.5
C9 C10 H10B 109.5
H10A C10 H10B 108.1
C5 C11 C9 110.1(5)
C5 C11 H11A 109.6
C9 C11 H11A 109.6
C5 C11 H11B 109.6
C9 C11 H11B 109.6
H11A C11 H11B 108.1
C7 C12 C3 111.1(5)
C7 C12 H12A 109.4
C3 C12 H12A 109.4
C7 C12 H12B 109.4
C3 C12 H12B 109.4
H12A C12 H12B 108.0
C14 C13 C22 108.3(4)
C14 C13 C20 107.6(4)
C22 C13 C20 109.2(4)
C14 C13 P2 108.7(3)
C22 C13 P2 111.1(4)
C20 C13 P2 111.8(4)
C15 C14 C13 110.5(4)
C15 C14 H14A 109.5
C13 C14 H14A 109.5
C15 C14 H14B 109.5
C13 C14 H14B 109.5
H14A C14 H14B 108.1
C16 C15 C21 109.8(5)
C16 C15 C14 110.2(5)
C21 C15 C14 109.6(4)
C16 C15 H15 109.1
C21 C15 H15 109.1
C14 C15 H15 109.1
C15 C16 C17 108.8(4)
C15 C16 H16A 109.9
C17 C16 H16A 109.9
C15 C16 H16B 109.9
C17 C16 H16B 109.9
H16A C16 H16B 108.3
C18 C17 C22 109.9(5)
C18 C17 C16 109.7(5)
C22 C17 C16 109.8(4)
C18 C17 H17 109.1
C22 C17 H17 109.1
C16 C17 H17 109.1
C17 C18 C19 109.2(4)
C17 C18 H18A 109.8
C19 C18 H18A 109.8
C17 C18 H18B 109.8
C19 C18 H18B 109.8
H18A C18 H18B 108.3
C18 C19 C20 109.7(5)
C18 C19 C21 110.1(5)
C20 C19 C21 110.4(4)
C18 C19 H19 108.9
C20 C19 H19 108.9
C21 C19 H19 108.9
C19 C20 C13 109.7(4)
C19 C20 H20A 109.7
C13 C20 H20A 109.7
C19 C20 H20B 109.7
C13 C20 H20B 109.7
H20A C20 H20B 108.2
C15 C21 C19 108.3(5)
C15 C21 H21A 110.0
C19 C21 H21A 110.0
C15 C21 H21B 110.0
C19 C21 H21B 110.0
H21A C21 H21B 108.4
C17 C22 C13 109.7(5)
C17 C22 H22A 109.7
C13 C22 H22A 109.7
C17 C22 H22B 109.7
C13 C22 H22B 109.7
H22A C22 H22B 108.2
C24 C23 P2 107.4(4)
C24 C23 H23A 110.2
P2 C23 H23A 110.2
C24 C23 H23B 110.2
P2 C23 H23B 110.2
H23A C23 H23B 108.5
C25 C24 C29 119.8(5)
C25 C24 C23 121.6(5)
C29 C24 C23 118.4(5)
C26 C25 C24 120.7(5)
C26 C25 H25 119.6
C24 C25 H25 119.6
C27 C26 C25 119.8(5)
C27 C26 H26 120.1
C25 C26 H26 120.1
C26 C27 C28 120.6(5)
C26 C27 H27 119.7
C28 C27 H27 119.7
C29 C28 C27 120.6(5)
C29 C28 H28 119.7
C27 C28 H28 119.7
C28 C29 C24 118.4(5)
C28 C29 Pt1 121.7(4)
C24 C29 Pt1 119.5(4)
C31 N30 C35 119.2(5)
C31 N30 Pt1 123.6(4)
C35 N30 Pt1 117.1(4)
N30 C31 C32 121.5(6)
N30 C31 H31 119.3
C32 C31 H31 119.3
C33 C32 C31 119.5(6)
C33 C32 H32 120.3
C31 C32 H32 120.3
C32 C33 C34 119.0(6)
C32 C33 H33 120.5
C34 C33 H33 120.5
C33 C34 C35 118.6(6)
C33 C34 H34 120.7
C35 C34 H34 120.7
N30 C35 C34 122.1(6)
N30 C35 H35 118.9
C34 C35 H35 118.9
C41 C36 C37 117.2(6)
C41 C36 Pt1 127.8(5)
C37 C36 Pt1 114.8(4)
C38 C37 C36 121.4(6)
C38 C37 H37 119.3
C36 C37 H37 119.3
C39 C38 C37 118.3(7)
C39 C38 H38 120.9
C37 C38 H38 120.9
F42 C39 C40 119.1(6)
F42 C39 C38 118.5(6)
C40 C39 C38 122.4(6)
C39 C40 C41 118.1(6)
C39 C40 H40 120.9
C41 C40 H40 120.9
C36 C41 C40 122.5(6)
C36 C41 H41 118.8
C40 C41 H41 118.8
Cl48 C45 Cl47 111.4(4)
Cl48 C45 Cl46 109.0(4)
Cl47 C45 Cl46 109.8(4)
Cl48 C45 H45 108.9
Cl47 C45 H45 108.9
Cl46 C45 H45 108.9
Cl50 C49 Cl52 110.9(4)
Cl50 C49 Cl51 110.6(4)
Cl52 C49 Cl51 109.2(4)
Cl50 C49 H49 108.7
Cl52 C49 H49 108.7
Cl51 C49 H49 108.7
Cl54 C53 Cl56 111.7(5)
Cl54 C53 Cl55 110.9(5)
Cl56 C53 Cl55 109.2(4)
Cl54 C53 H53 108.3
Cl56 C53 H53 108.3
Cl55 C53 H53 108.3

loop_
_geom_bond_atom_site_label_1
_geom_bond_atom_site_label_2
_geom_bond_distance
Pt1 C29 2.013(6)
Pt1 C36 2.041(6)
Pt1 F43 2.077(3)
Pt1 N30 2.132(4)
Pt1 F44 2.167(3)
Pt1 P2 2.3088(14)
P2 C23 1.821(5)
P2 C13 1.877(6)
P2 C3 1.881(5)
C3 C10 1.543(7)
C3 C4 1.546(8)
C3 C12 1.546(8)
C4 C5 1.548(8)
C4 H4A 0.9900
C4 H4B 0.9900
C5 C11 1.529(9)
C5 C6 1.526(9)
C5 H5 1.0000
C6 C7 1.528(9)
C6 H6A 0.9900
C6 H6B 0.9900
C7 C8 1.531(9)
C7 C12 1.530(8)
C7 H7 1.0000
C8 C9 1.540(9)
C8 H8A 0.9900
C8 H8B 0.9900
C9 C10 1.534(8)
C9 C11 1.532(8)
C9 H9 1.0000
C10 H10A 0.9900
C10 H10B 0.9900
C11 H11A 0.9900
C11 H11B 0.9900
C12 H12A 0.9900
C12 H12B 0.9900
C13 C14 1.555(7)
C13 C22 1.552(7)
C13 C20 1.552(7)
C14 C15 1.537(8)
C14 H14A 0.9900
C14 H14B 0.9900
C15 C16 1.527(7)
C15 C21 1.532(8)
C15 H15 1.0000
C16 C17 1.541(8)
C16 H16A 0.9900
C16 H16B 0.9900
C17 C18 1.526(8)
C17 C22 1.539(8)
C17 H17 1.0000
C18 C19 1.527(8)
C18 H18A 0.9900
C18 H18B 0.9900
C19 C20 1.536(8)
C19 C21 1.538(8)
C19 H19 1.0000
C20 H20A 0.9900
C20 H20B 0.9900
C21 H21A 0.9900
C21 H21B 0.9900
C22 H22A 0.9900
C22 H22B 0.9900
C23 C24 1.506(7)
C23 H23A 0.9900
C23 H23B 0.9900
C24 C25 1.396(8)
C24 C29 1.420(8)
C25 C26 1.382(8)
C25 H25 0.9500
C26 C27 1.384(8)
C26 H26 0.9500
C27 C28 1.393(8)
C27 H27 0.9500
C28 C29 1.398(8)
C28 H28 0.9500
N30 C31 1.347(7)
N30 C35 1.337(7)
C31 C32 1.376(8)
C31 H31 0.9500
C32 C33 1.386(9)
C32 H32 0.9500
C33 C34 1.381(9)
C33 H33 0.9500
C34 C35 1.389(8)
C34 H34 0.9500
C35 H35 0.9500
C36 C41 1.381(8)
C36 C37 1.407(8)
C37 C38 1.386(9)
C37 H37 0.9500
C38 C39 1.383(9)
C38 H38 0.9500
C39 F42 1.369(7)
C39 C40 1.367(9)
C40 C41 1.388(8)
C40 H40 0.9500
C41 H41 0.9500
C45 Cl48 1.748(7)
C45 Cl47 1.762(7)
C45 Cl46 1.779(6)
C45 H45 1.0000
C49 Cl50 1.744(7)
C49 Cl52 1.760(6)
C49 Cl51 1.774(6)
C49 H49 1.0000
C53 Cl54 1.727(7)
C53 Cl56 1.746(8)
C53 Cl55 1.774(9)
C53 H53 1.0000
